data_2000025
loop_
_publ_author_name
'Song Jin'
'D. Venkataraman'
'Francis J. DiSalvo'

_publ_contact_author
; 
Prof. Francis J. DiSalvo 
Department of Chemistry and Chemical Biology 
Cornell University 
Ithaca, NY 14853 
;
_publ_contact_author_email fjd3@cornell.edu
_publ_contact_author_fax 607-255-4137
_publ_contact_author_phone 607-255-7238
_publ_section_title
;
Ligand Substitution Reactions of W6S8L6 with Tricyclohexylphosphine (L =
4-tert-Butylpyridine or n-Butylamine): 31P NMR and Structural Studies of
W6S8(PCy3)n(4-tert-butylpyridine)6-n (0 < n <= 6) Complexes
;
_journal_name_full 'Inorganic Chemistry'
_journal_page_first 2747
_journal_page_last 2757
_journal_paper_doi 10.1021/ic991426l
_journal_volume 39
_journal_year 2000
_chemical_formula_sum 'C122 H230 P6 S8 W6'
_space_group_IT_number 2
_symmetry_cell_setting triclinic
_symmetry_Int_Tables_number 2
_symmetry_space_group_name_Hall '-P 1'
_symmetry_space_group_name_H-M 'P -1'
_atom_sites_solution_hydrogens geom
_atom_sites_solution_primary direct
_atom_sites_solution_secondary difmap
_cell_angle_alpha 62.161(1)
_cell_angle_beta 78.813(1)
_cell_angle_gamma 73.48
_cell_formula_units_Z 1
_cell_length_a 15.0729(1)
_cell_length_b 15.2558(1)
_cell_length_c 16.0623(2)
_cell_volume 3123.041
_computing_cell_refinement 'BRUKER SAINT'
_computing_data_collection 'BRUKER SMART'
_computing_data_reduction SHELXTL
_computing_molecular_graphics SHELXTL
_computing_publication_material SHELXTL
_computing_structure_refinement 'SHELXL-93 (Sheldrick, 1993)'
_computing_structure_solution 'SHELXS-86 (Sheldrick, 1990)'
_diffrn_ambient_temperature 165(2)
_diffrn_measurement_device 'Siemens SMART CCD Diffractometer'
_diffrn_measurement_method '\w scans'
_diffrn_radiation_monochromator graphite
_diffrn_radiation_source 'fine-focus sealed tube'
_diffrn_radiation_type MoK\a
_diffrn_radiation_wavelength 0.71073
_diffrn_reflns_av_R_equivalents 0.0614
_diffrn_reflns_av_sigmaI/netI 0.1186
_diffrn_reflns_limit_h_max 19
_diffrn_reflns_limit_h_min -18
_diffrn_reflns_limit_k_max 19
_diffrn_reflns_limit_k_min -19
_diffrn_reflns_limit_l_max 20
_diffrn_reflns_limit_l_min -8
_diffrn_reflns_number 18568
_diffrn_reflns_theta_max 28.31
_diffrn_reflns_theta_min 1.41
_exptl_absorpt_coefficient_mu 5.759
_exptl_absorpt_correction_T_max 0.6943
_exptl_absorpt_correction_T_min 0.3364
_exptl_absorpt_correction_type psi-scan
_exptl_crystal_colour 'dark red'
_exptl_crystal_density_diffrn 1.724
_exptl_crystal_description blocks
_exptl_crystal_F_000 1624
_exptl_crystal_size_max 0.2
_exptl_crystal_size_mid 0.1
_exptl_crystal_size_min 0.1
_refine_diff_density_max 2.612
_refine_diff_density_min -3.665
_refine_diff_density_rms 0.336
_refine_ls_extinction_coef ?
_refine_ls_extinction_method none
_refine_ls_goodness_of_fit_all 0.946
_refine_ls_goodness_of_fit_obs 0.976
_refine_ls_hydrogen_treatment mixed
_refine_ls_matrix_type full
_refine_ls_number_parameters 605
_refine_ls_number_reflns 12854
_refine_ls_number_restraints 11
_refine_ls_restrained_S_all 1.010
_refine_ls_restrained_S_obs 0.978
_refine_ls_R_factor_all 0.0752
_refine_ls_R_factor_gt 0.046
_refine_ls_R_factor_obs 0.0460
_refine_ls_shift/esd_max 0.742
_refine_ls_shift/esd_mean 0.018
_refine_ls_structure_factor_coef Fsqd
_refine_ls_weighting_details 'w=1/[\s^2^(Fo^2^)+(0.0450P)^2^+0.0000P] where P=(Fo^2^+2Fc^2^)/3'
_refine_ls_weighting_scheme calc
_refine_ls_wR_factor_all 0.1443
_refine_ls_wR_factor_gt 0.046
_refine_ls_wR_factor_obs 0.1201
_reflns_number_observed 9605
_reflns_number_total 12857
_reflns_observed_criterion >2sigma(I)
_cod_depositor_comments
;
The following automatic conversions were performed:

'_refine_ls_weighting_scheme' value 'calc
w=1/[\s^2^(Fo^2^)+(0.0450P)^2^+0.0000P] where P=(Fo^2^+2Fc^2^)/3' was
changed to 'calc'. New tag '_refine_ls_weighting_details' was
created. The value of the new tag was set to
'w=1/[\s^2^(Fo^2^)+(0.0450P)^2^+0.0000P] where P=(Fo^2^+2Fc^2^)/3'.

Automatic conversion script
Id: cif_fix_values 3143 2015-03-26 13:38:13Z robertas 
;
_cod_database_code 2000025

loop_
_symmetry_equiv_pos_site_id
_symmetry_equiv_pos_as_xyz
1 x,y,z
2 -x,-y,-z

loop_
_atom_site_aniso_label
_atom_site_aniso_U_11
_atom_site_aniso_U_22
_atom_site_aniso_U_33
_atom_site_aniso_U_23
_atom_site_aniso_U_13
_atom_site_aniso_U_12
W1 0.0151(2) 0.0127(2) 0.0125(2) -0.00470(13) -0.00209(12) -0.00339(12)
W2 0.0135(2) 0.0123(2) 0.0139(2) -0.00467(13) -0.00232(12) -0.00301(12)
W3 0.0141(2) 0.0122(2) 0.0130(2) -0.00438(13) -0.00141(12) -0.00400(13)
S1 0.0171(10) 0.0171(11) 0.0186(11) -0.0056(9) -0.0007(8) -0.0061(8)
S2 0.0184(11) 0.0158(10) 0.0138(10) -0.0052(8) -0.0019(8) -0.0038(8)
S3 0.0147(10) 0.0198(11) 0.0194(11) -0.0096(9) 0.0013(8) -0.0022(8)
S4 0.0150(10) 0.0145(10) 0.0202(11) -0.0084(9) -0.0028(8) -0.0031(8)
P1 0.0278(13) 0.0205(12) 0.0231(13) -0.0089(10) -0.0045(10) -0.0053(10)
P2 0.0251(13) 0.0194(12) 0.0251(13) -0.0078(10) -0.0041(10) -0.0044(10)
P3 0.0239(12) 0.0189(12) 0.0238(13) -0.0090(10) -0.0020(10) -0.0061(9)
C101 0.027(5) 0.043(6) 0.019(5) -0.007(5) -0.002(4) -0.002(5)
C102 0.026(5) 0.048(7) 0.027(6) -0.012(5) -0.001(4) -0.010(5)
C103 0.026(6) 0.069(9) 0.053(8) -0.030(7) -0.001(5) -0.012(6)
C104 0.039(7) 0.067(8) 0.049(8) -0.032(7) -0.007(5) -0.014(6)
C105 0.043(7) 0.048(7) 0.031(6) -0.017(5) -0.010(5) -0.005(5)
C106 0.038(6) 0.049(7) 0.034(6) -0.024(5) -0.005(5) -0.007(5)
C107 0.038(6) 0.028(5) 0.030(6) -0.013(5) -0.008(4) -0.003(4)
C108 0.054(7) 0.047(7) 0.030(6) -0.030(5) -0.001(5) -0.006(6)
C109 0.058(8) 0.054(8) 0.045(7) -0.033(7) -0.008(6) -0.003(6)
C110 0.083(10) 0.034(7) 0.061(9) -0.036(6) -0.014(7) -0.002(6)
C111 0.060(8) 0.035(7) 0.051(8) -0.016(6) -0.022(6) -0.003(6)
C112 0.055(7) 0.027(6) 0.039(7) -0.018(5) -0.011(5) -0.007(5)
C113 0.047(6) 0.027(5) 0.027(6) -0.017(5) -0.003(5) -0.004(5)
C114 0.057(7) 0.027(6) 0.032(6) -0.011(5) -0.015(5) -0.004(5)
C115 0.113(12) 0.030(7) 0.039(7) -0.010(6) -0.020(7) -0.014(7)
C116 0.132(15) 0.069(11) 0.046(9) -0.002(8) 0.001(9) -0.069(11)
C117 0.059(8) 0.095(11) 0.048(8) -0.046(8) 0.017(6) -0.050(8)
C118 0.035(6) 0.050(7) 0.040(7) -0.024(6) 0.000(5) -0.017(5)
C201 0.021(5) 0.024(5) 0.041(6) -0.007(5) -0.004(4) 0.002(4)
C202 0.026(5) 0.029(5) 0.036(6) -0.016(5) -0.001(4) -0.003(4)
C203 0.042(7) 0.041(7) 0.050(7) -0.023(6) -0.012(5) -0.006(5)
C204 0.051(7) 0.061(8) 0.046(7) -0.029(6) -0.012(6) -0.016(6)
C205 0.052(7) 0.051(7) 0.032(6) -0.020(6) -0.018(5) 0.007(6)
C206 0.047(7) 0.032(6) 0.033(6) -0.012(5) -0.003(5) -0.011(5)
C207 0.032(6) 0.037(6) 0.037(6) -0.014(5) 0.004(5) -0.014(5)
C208 0.051(8) 0.029(6) 0.064(9) -0.012(6) -0.012(6) -0.004(5)
C209 0.077(10) 0.031(7) 0.075(10) -0.002(7) -0.015(8) -0.021(7)
C210 0.111(12) 0.027(6) 0.042(8) -0.005(6) -0.005(7) -0.023(7)
C211 0.065(9) 0.039(7) 0.073(10) -0.029(7) -0.007(7) -0.021(6)
C212 0.046(7) 0.030(6) 0.057(8) -0.022(6) -0.012(6) 0.000(5)
C213 0.018(5) 0.032(5) 0.032(6) -0.011(5) -0.003(4) -0.008(4)
C214 0.031(6) 0.032(6) 0.032(6) -0.015(5) 0.000(4) -0.010(4)
C215 0.047(7) 0.054(7) 0.039(7) -0.027(6) -0.002(5) -0.013(6)
C216 0.042(7) 0.041(6) 0.039(7) -0.024(6) -0.003(5) -0.002(5)
C217 0.036(6) 0.035(6) 0.039(6) -0.023(5) -0.001(5) -0.002(5)
C218 0.027(5) 0.030(5) 0.033(6) -0.015(5) -0.009(4) 0.004(4)
C301 0.025(5) 0.025(5) 0.028(5) -0.015(4) 0.003(4) -0.009(4)
C302 0.041(6) 0.033(6) 0.045(7) -0.012(5) -0.003(5) -0.018(5)
C303 0.070(9) 0.043(7) 0.028(6) -0.005(5) 0.005(6) -0.024(6)
C304 0.063(8) 0.038(7) 0.047(8) -0.007(6) -0.011(6) -0.003(6)
C305 0.063(8) 0.036(7) 0.050(8) -0.012(6) -0.033(6) 0.008(6)
C306 0.043(7) 0.032(6) 0.043(7) -0.006(5) -0.016(5) -0.001(5)
C307 0.034(6) 0.030(5) 0.028(5) -0.016(5) -0.006(4) -0.004(4)
C308 0.048(7) 0.037(6) 0.048(7) -0.016(6) -0.003(6) -0.008(5)
C309 0.072(9) 0.066(9) 0.051(8) -0.037(7) 0.005(7) -0.029(7)
C310 0.052(8) 0.048(8) 0.062(9) -0.023(7) -0.022(6) -0.009(6)
C311 0.052(8) 0.064(9) 0.087(11) -0.044(8) 0.001(7) -0.031(7)
C312 0.040(6) 0.045(7) 0.044(7) -0.025(6) 0.005(5) -0.021(5)
C313 0.028(5) 0.040(6) 0.022(5) -0.006(5) -0.001(4) -0.010(5)
C314 0.032(6) 0.027(5) 0.039(6) -0.016(5) -0.002(5) -0.007(4)
C315 0.030(5) 0.027(5) 0.044(7) -0.008(5) -0.009(5) -0.010(4)
C316 0.018(5) 0.037(6) 0.071(9) -0.020(6) 0.001(5) 0.002(5)
C317 0.041(7) 0.047(7) 0.047(7) -0.010(6) 0.006(5) -0.016(6)
C318 0.038(6) 0.026(5) 0.033(6) -0.016(5) 0.009(4) -0.016(4)

loop_
_atom_site_label
_atom_site_type_symbol
_atom_site_fract_x
_atom_site_fract_y
_atom_site_fract_z
_atom_site_U_iso_or_equiv
_atom_site_thermal_displace_type
_atom_site_occupancy
_atom_site_calc_flag
_atom_site_refinement_flags
_atom_site_disorder_group
W1 W -0.00043(2) 0.48264(2) 0.39058(2) 0.01353(9) Uani 1 d . .
W2 W -0.09587(2) 0.61893(2) 0.45484(2) 0.01342(9) Uani 1 d . .
W3 W 0.09011(2) 0.57993(2) 0.43707(2) 0.01326(9) Uani 1 d . .
S1 S -0.00608(14) 0.6659(2) 0.30211(15) 0.0180(4) Uani 1 d . .
S2 S -0.16997(14) 0.5195(2) 0.41652(14) 0.0164(4) Uani 1 d . .
S3 S 0.16883(14) 0.4481(2) 0.38415(15) 0.0183(4) Uani 1 d . .
S4 S 0.00489(14) 0.30363(15) 0.49865(15) 0.0161(4) Uani 1 d . .
P1 P 0.0014(2) 0.4544(2) 0.2423(2) 0.0237(5) Uani 1 d . .
P2 P -0.2253(2) 0.7832(2) 0.3923(2) 0.0237(5) Uani 1 d . .
P3 P 0.2142(2) 0.6899(2) 0.3526(2) 0.0220(5) Uani 1 d . .
C101 C -0.1162(7) 0.4628(8) 0.2166(6) 0.034(2) Uani 1 d . .
H10A H -0.1539(7) 0.5296(8) 0.2136(6) 0.040 Uiso 1 calc R .
C102 C -0.1664(6) 0.3822(8) 0.2962(7) 0.035(3) Uani 1 d . .
H10B H -0.1396(6) 0.3149(8) 0.2962(7) 0.042 Uiso 1 calc R .
H10C H -0.1581(6) 0.3765(8) 0.3583(7) 0.042 Uiso 1 calc R .
C103 C -0.2707(7) 0.4148(10) 0.2793(8) 0.048(3) Uani 1 d . .
H10D H -0.3020(7) 0.3610(10) 0.3272(8) 0.058 Uiso 1 calc R .
H10E H -0.2983(7) 0.4776(10) 0.2878(8) 0.058 Uiso 1 calc R .
C104 C -0.2879(8) 0.4339(10) 0.1835(8) 0.048(3) Uani 1 d . .
H10F H -0.2755(8) 0.3676(10) 0.1813(8) 0.058 Uiso 1 calc R .
H10G H -0.3544(8) 0.4662(10) 0.1732(8) 0.058 Uiso 1 calc R .
C105 C -0.2315(7) 0.4992(9) 0.1050(7) 0.041(3) Uani 1 d . .
H10H H -0.2543(7) 0.5702(9) 0.0966(7) 0.049 Uiso 1 calc R .
H10I H -0.2390(7) 0.4978(9) 0.0458(7) 0.049 Uiso 1 calc R .
C106 C -0.1288(7) 0.4643(9) 0.1234(7) 0.038(3) Uani 1 d . .
H10J H -0.0937(7) 0.5111(9) 0.0710(7) 0.046 Uiso 1 calc R .
H10K H -0.1042(7) 0.3954(9) 0.1267(7) 0.046 Uiso 1 calc R .
C107 C 0.0815(7) 0.3354(7) 0.2410(7) 0.032(2) Uani 1 d . .
H10L H 0.1384(7) 0.3258(7) 0.2704(7) 0.039 Uiso 1 calc R .
C108 C 0.1148(8) 0.3409(8) 0.1433(7) 0.040(3) Uani 1 d . .
H10M H 0.1479(8) 0.3969(8) 0.1077(7) 0.048 Uiso 1 calc R .
H10N H 0.0604(8) 0.3566(8) 0.1086(7) 0.048 Uiso 1 calc R .
C109 C 0.1813(8) 0.2385(9) 0.1481(8) 0.049(3) Uani 1 d . .
H10O H 0.1896(8) 0.2401(9) 0.0848(8) 0.059 Uiso 1 calc R .
H10P H 0.2429(8) 0.2332(9) 0.1654(8) 0.059 Uiso 1 calc R .
C110 C 0.1467(9) 0.1487(8) 0.2162(9) 0.054(3) Uani 1 d . .
H11A H 0.0946(9) 0.1455(8) 0.1892(9) 0.065 Uiso 1 calc R .
H11B H 0.1967(9) 0.0879(8) 0.2229(9) 0.065 Uiso 1 calc R .
C111 C 0.1149(8) 0.1417(8) 0.3101(8) 0.049(3) Uani 1 d . .
H11C H 0.1685(8) 0.1307(8) 0.3437(8) 0.059 Uiso 1 calc R .
H11D H 0.0852(8) 0.0831(8) 0.3466(8) 0.059 Uiso 1 calc R .
C112 C 0.0433(8) 0.2424(7) 0.3028(8) 0.039(3) Uani 1 d . .
H11E H -0.0137(8) 0.2481(7) 0.2770(8) 0.046 Uiso 1 calc R .
H11F H 0.0262(8) 0.2389(7) 0.3668(8) 0.046 Uiso 1 calc R .
C113 C 0.0391(7) 0.5571(7) 0.1278(7) 0.033(2) Uani 1 d . .
H11G H 0.0471(7) 0.5330(7) 0.0781(7) 0.039 Uiso 1 calc R .
C114 C -0.0324(8) 0.6565(7) 0.0965(7) 0.039(3) Uani 1 d . .
H11H H -0.0476(8) 0.6789(7) 0.1474(7) 0.047 Uiso 1 calc R .
H11I H -0.0900(8) 0.6466(7) 0.0844(7) 0.047 Uiso 1 calc R .
C115 C 0.0038(10) 0.7384(9) 0.0068(8) 0.060(4) Uani 1 d . .
H11J H 0.0141(10) 0.7187(9) -0.0455(8) 0.072 Uiso 1 calc R .
H11K H -0.0427(10) 0.8037(9) -0.0112(8) 0.072 Uiso 1 calc R .
C116 C 0.0949(12) 0.7514(11) 0.0234(10) 0.082(5) Uani 1 d . .
H11L H 0.0848(12) 0.7705(11) 0.0761(10) 0.099 Uiso 1 calc R .
H11M H 0.1168(12) 0.8065(11) -0.0340(10) 0.099 Uiso 1 calc R .
C117 C 0.1677(9) 0.6521(11) 0.0468(9) 0.057(4) Uani 1 d . .
H11N H 0.1782(9) 0.6332(11) -0.0060(9) 0.068 Uiso 1 calc R .
H11O H 0.2272(9) 0.6605(11) 0.0564(9) 0.068 Uiso 1 calc R .
C118 C 0.1343(7) 0.5698(9) 0.1353(8) 0.039(3) Uani 1 d . .
H11P H 0.1304(7) 0.5862(9) 0.1889(8) 0.047 Uiso 1 calc R .
H11Q H 0.1801(7) 0.5046(9) 0.1487(8) 0.047 Uiso 1 calc R .
C201 C -0.3024(6) 0.7936(7) 0.3075(7) 0.033(2) Uani 1 d . .
H20A H -0.3423(6) 0.8641(7) 0.2818(7) 0.040 Uiso 1 calc R .
C202 C -0.3663(6) 0.7180(7) 0.3517(7) 0.031(2) Uani 1 d . .
H20B H -0.3287(6) 0.6474(7) 0.3764(7) 0.037 Uiso 1 calc R .
H20C H -0.4065(6) 0.7277(7) 0.4046(7) 0.037 Uiso 1 calc R .
C203 C -0.4258(8) 0.7370(9) 0.2753(8) 0.043(3) Uani 1 d . .
H20D H -0.4657(8) 0.6871(9) 0.3026(8) 0.051 Uiso 1 calc R .
H20E H -0.4669(8) 0.8058(9) 0.2556(8) 0.051 Uiso 1 calc R .
C204 C -0.3709(8) 0.7293(9) 0.1909(8) 0.049(3) Uani 1 d . .
H20F H -0.4135(8) 0.7481(9) 0.1426(8) 0.058 Uiso 1 calc R .
H20G H -0.3368(8) 0.6579(9) 0.2085(8) 0.058 Uiso 1 calc R .
C205 C -0.3026(8) 0.7972(9) 0.1495(8) 0.046(3) Uani 1 d . .
H20H H -0.2638(8) 0.7854(9) 0.0968(8) 0.055 Uiso 1 calc R .
H20I H -0.3365(8) 0.8693(9) 0.1240(8) 0.055 Uiso 1 calc R .
C206 C -0.2429(7) 0.7760(8) 0.2224(7) 0.038(3) Uani 1 d . .
H20J H -0.1984(7) 0.8210(8) 0.1943(7) 0.045 Uiso 1 calc R .
H20K H -0.2069(7) 0.7047(8) 0.2456(7) 0.045 Uiso 1 calc R .
C207 C -0.1851(7) 0.9063(8) 0.3213(7) 0.036(3) Uani 1 d . .
H20L H -0.1304(7) 0.8910(8) 0.2798(7) 0.043 Uiso 1 calc R .
C208 C -0.2521(8) 0.9967(8) 0.2548(9) 0.052(3) Uani 1 d . .
H20M H -0.2748(8) 0.9760(8) 0.2143(9) 0.062 Uiso 1 calc R .
H20N H -0.3063(8) 1.0185(8) 0.2922(9) 0.062 Uiso 1 calc R .
C209 C -0.2073(10) 1.0839(9) 0.1940(10) 0.067(4) Uani 1 d . .
H20O H -0.2536(10) 1.1419(9) 0.1535(10) 0.080 Uiso 1 calc R .
H20P H -0.1569(10) 1.0641(9) 0.1521(10) 0.080 Uiso 1 calc R .
C210 C -0.1676(11) 1.1171(9) 0.2515(9) 0.062(4) Uani 1 d . .
H21A H -0.1354(11) 1.1725(9) 0.2088(9) 0.074 Uiso 1 calc R .
H21B H -0.2183(11) 1.1433(9) 0.2890(9) 0.074 Uiso 1 calc R .
C211 C -0.1008(9) 1.0288(9) 0.3158(9) 0.055(3) Uani 1 d . .
H21C H -0.0759(9) 1.0500(9) 0.3545(9) 0.066 Uiso 1 calc R .
H21D H -0.0481(9) 1.0055(9) 0.2779(9) 0.066 Uiso 1 calc R .
C212 C -0.1489(8) 0.9413(8) 0.3804(8) 0.044(3) Uani 1 d . .
H21E H -0.1044(8) 0.8839(8) 0.4238(8) 0.053 Uiso 1 calc R .
H21F H -0.2011(8) 0.9642(8) 0.4189(8) 0.053 Uiso 1 calc R .
C213 C -0.3115(6) 0.7964(7) 0.4892(7) 0.028(2) Uani 1 d . .
H21G H -0.3338(6) 0.7317(7) 0.5208(7) 0.033 Uiso 1 calc R .
C214 C -0.2694(7) 0.7991(8) 0.5677(7) 0.031(2) Uani 1 d . .
H21H H -0.2120(7) 0.7452(8) 0.5860(7) 0.038 Uiso 1 calc R .
H21I H -0.2533(7) 0.8656(8) 0.5446(7) 0.038 Uiso 1 calc R .
C215 C -0.3386(7) 0.7828(9) 0.6518(8) 0.044(3) Uani 1 d . .
H21J H -0.3491(7) 0.7132(9) 0.6783(8) 0.053 Uiso 1 calc R .
H21K H -0.3125(7) 0.7879(9) 0.7009(8) 0.053 Uiso 1 calc R .
C216 C -0.4296(7) 0.8574(8) 0.6287(8) 0.040(3) Uani 1 d . .
H21L H -0.4213(7) 0.9257(8) 0.6130(8) 0.048 Uiso 1 calc R .
H21M H -0.4741(7) 0.8380(8) 0.6848(8) 0.048 Uiso 1 calc R .
C217 C -0.4689(7) 0.8623(8) 0.5475(7) 0.036(2) Uani 1 d . .
H21N H -0.5252(7) 0.9181(8) 0.5300(7) 0.043 Uiso 1 calc R .
H21O H -0.4874(7) 0.7978(8) 0.5669(7) 0.043 Uiso 1 calc R .
C218 C -0.3995(6) 0.8801(7) 0.4624(7) 0.031(2) Uani 1 d . .
H21P H -0.3844(6) 0.9471(7) 0.4395(7) 0.037 Uiso 1 calc R .
H21Q H -0.4267(6) 0.8804(7) 0.4108(7) 0.037 Uiso 1 calc R .
C301 C 0.1869(6) 0.7930(7) 0.2315(6) 0.025(2) Uani 1 d . .
H30A H 0.1760(6) 0.7572(7) 0.1971(6) 0.030 Uiso 1 calc R .
C302 C 0.2639(7) 0.8474(8) 0.1709(8) 0.039(3) Uani 1 d . .
H30B H 0.2728(7) 0.8928(8) 0.1954(8) 0.047 Uiso 1 calc R .
H30C H 0.3229(7) 0.7967(8) 0.1743(8) 0.047 Uiso 1 calc R .
C303 C 0.2390(9) 0.9096(9) 0.0688(8) 0.050(3) Uani 1 d . .
H30D H 0.2347(9) 0.8635(9) 0.0429(8) 0.060 Uiso 1 calc R .
H30E H 0.2884(9) 0.9461(9) 0.0307(8) 0.060 Uiso 1 calc R .
C304 C 0.1462(8) 0.9864(9) 0.0620(9) 0.055(3) Uani 1 d . .
H30F H 0.1542(8) 1.0392(9) 0.0776(9) 0.065 Uiso 1 calc R .
H30G H 0.1282(8) 1.0204(9) -0.0038(9) 0.065 Uiso 1 calc R .
C305 C 0.0711(8) 0.9392(9) 0.1256(8) 0.052(3) Uani 1 d . .
H30H H 0.0534(8) 0.8983(9) 0.1012(8) 0.062 Uiso 1 calc R .
H30I H 0.0161(8) 0.9935(9) 0.1254(8) 0.062 Uiso 1 calc R .
C306 C 0.0979(7) 0.8712(8) 0.2268(8) 0.043(3) Uani 1 d . .
H30J H 0.1052(7) 0.9138(8) 0.2552(8) 0.051 Uiso 1 calc R .
H30K H 0.0474(7) 0.8362(8) 0.2642(8) 0.051 Uiso 1 calc R .
C307 C 0.2432(7) 0.7450(7) 0.4219(7) 0.029(2) Uani 1 d . .
H30L H 0.2442(7) 0.6909(7) 0.4884(7) 0.035 Uiso 1 calc R .
C308 C 0.1720(8) 0.8385(8) 0.4253(8) 0.046(3) Uani 1 d . .
H30M H 0.1720(8) 0.8971(8) 0.3622(8) 0.055 Uiso 1 calc R .
H30N H 0.1092(8) 0.8242(8) 0.4416(8) 0.055 Uiso 1 calc R .
C309 C 0.1936(9) 0.8653(10) 0.4962(9) 0.057(4) Uani 1 d . .
H30O H 0.1941(9) 0.8067(10) 0.5593(9) 0.068 Uiso 1 calc R .
H30P H 0.1447(9) 0.9232(10) 0.4992(9) 0.068 Uiso 1 calc R .
C310 C 0.2871(8) 0.8939(9) 0.4706(9) 0.052(3) Uani 1 d . .
H31A H 0.2859(8) 0.9552(9) 0.4093(9) 0.063 Uiso 1 calc R .
H31B H 0.3013(8) 0.9093(9) 0.5193(9) 0.063 Uiso 1 calc R .
C311 C 0.3577(9) 0.8092(10) 0.4642(10) 0.060(4) Uani 1 d . .
H31C H 0.3640(9) 0.7518(10) 0.5281(10) 0.072 Uiso 1 calc R .
H31D H 0.4178(9) 0.8298(10) 0.4426(10) 0.072 Uiso 1 calc R .
C312 C 0.3382(7) 0.7725(9) 0.3986(8) 0.039(3) Uani 1 d . .
H31E H 0.3871(7) 0.7120(9) 0.4022(8) 0.047 Uiso 1 calc R .
H31F H 0.3411(7) 0.8263(9) 0.3330(8) 0.047 Uiso 1 calc R .
C313 C 0.3334(7) 0.6181(8) 0.3272(7) 0.033(2) Uani 1 d . .
H31G H 0.3771(7) 0.6641(8) 0.3077(7) 0.039 Uiso 1 calc R .
C314 C 0.3677(6) 0.5237(7) 0.4170(7) 0.032(2) Uani 1 d . .
H31H H 0.3644(6) 0.5444(7) 0.4677(7) 0.038 Uiso 1 calc R .
H31I H 0.3258(6) 0.4765(7) 0.4378(7) 0.038 Uiso 1 calc R .
C315 C 0.4650(7) 0.4687(7) 0.4039(8) 0.035(2) Uani 1 d . .
H31J H 0.4832(7) 0.4074(7) 0.4631(8) 0.041 Uiso 1 calc R .
H31K H 0.5084(7) 0.5134(7) 0.3869(8) 0.041 Uiso 1 calc R .
C316 C 0.4686(7) 0.4377(8) 0.3232(9) 0.046(3) Uani 1 d . .
H31L H 0.5329(7) 0.4044(8) 0.3105(9) 0.055 Uiso 1 calc R .
H31M H 0.4286(7) 0.3889(8) 0.3423(9) 0.055 Uiso 1 calc R .
C317 C 0.4347(8) 0.5336(9) 0.2339(8) 0.049(3) Uani 1 d . .
H31N H 0.4776(8) 0.5796(9) 0.2132(8) 0.059 Uiso 1 calc R .
H31O H 0.4364(8) 0.5139(9) 0.1828(8) 0.059 Uiso 1 calc R .
C318 C 0.3384(7) 0.5897(7) 0.2483(7) 0.031(2) Uani 1 d . .
H31P H 0.2941(7) 0.5463(7) 0.2637(7) 0.037 Uiso 1 calc R .
H31Q H 0.3210(7) 0.6518(7) 0.1894(7) 0.037 Uiso 1 calc R .
C1S C -0.5766(28) 1.0176(33) 0.2079(27) 0.395(28) Uiso 1 d D .
H1SA H -0.6281(28) 0.9843(33) 0.2420(27) 0.593 Uiso 1 calc R .
H1SB H -0.5867(28) 1.0811(33) 0.2136(27) 0.593 Uiso 1 calc R .
H1SC H -0.5183(28) 0.9725(33) 0.2349(27) 0.593 Uiso 1 calc R .
C2S C -0.5718(22) 1.0406(25) 0.1067(26) 0.236(15) Uiso 1 d D .
H2SA H -0.6298(22) 1.0869(25) 0.0778(26) 0.283 Uiso 1 calc R .
H2SB H -0.5613(22) 0.9775(25) 0.0993(26) 0.283 Uiso 1 calc R .
C3S C -0.4903(26) 1.0912(27) 0.0618(26) 0.336(24) Uiso 1 d D .
H3SA H -0.4856(26) 1.1177(27) -0.0077(26) 0.404 Uiso 1 calc R .
H3SB H -0.4312(26) 1.0435(27) 0.0867(26) 0.404 Uiso 1 calc R .
C4S C -0.5149(21) 1.1781(25) 0.0915(23) 0.244(16) Uiso 1 d D .
H4SA H -0.5829(21) 1.2053(25) 0.0920(23) 0.292 Uiso 1 calc R .
H4SB H -0.4962(21) 1.1515(25) 0.1563(23) 0.292 Uiso 1 calc R .
C5S C -0.4670(30) 1.2620(28) 0.0252(29) 0.392(29) Uiso 1 d D .
H5SA H -0.4950(30) 1.2980(28) -0.0363(29) 0.470 Uiso 1 calc R .
H5SB H -0.4007(30) 1.2327(28) 0.0145(29) 0.470 Uiso 1 calc R .
C6S C -0.4754(28) 1.3400(30) 0.0664(30) 0.369(26) Uiso 1 d D .
H6SA H -0.4589(28) 1.3019(30) 0.1329(30) 0.443 Uiso 1 calc R .
H6SB H -0.4304(28) 1.3834(30) 0.0303(30) 0.443 Uiso 1 calc R .
C7S C -0.5694(31) 1.4055(34) 0.0625(35) 0.407(31) Uiso 1 d D .
H7SA H -0.5708(31) 1.4518(34) 0.0895(35) 0.611 Uiso 1 calc R .
H7SB H -0.6143(31) 1.3631(34) 0.0987(35) 0.611 Uiso 1 calc R .
H7SC H -0.5854(31) 1.4452(34) -0.0033(35) 0.611 Uiso 1 calc R .

loop_
_atom_type_symbol
_atom_type_radius_bond
C 0.68
H 0.23
P 1.05
S 1.02
W 1.37

loop_
_geom_angle_atom_site_label_1
_geom_angle_atom_site_label_2
_geom_angle_atom_site_label_3
_geom_angle
_geom_angle_site_symmetry_1
_geom_angle_site_symmetry_3
_geom_angle_publ_flag
S4 W1 S3 89.67(7) . . ?
S4 W1 S2 89.51(7) . . ?
S3 W1 S2 172.27(7) . . ?
S4 W1 S1 171.85(7) . . ?
S3 W1 S1 89.91(7) . . ?
S2 W1 S1 89.81(7) . . ?
S4 W1 P1 92.95(7) . . ?
S3 W1 P1 93.12(7) . . ?
S2 W1 P1 94.60(7) . . ?
S1 W1 P1 95.21(7) . . ?
S4 W1 W2 116.61(5) . . ?
S3 W1 W2 116.88(5) . . ?
S2 W1 W2 56.97(5) . . ?
S1 W1 W2 56.65(5) . . ?
P1 W1 W2 136.33(5) . . ?
S4 W1 W2 56.72(5) . 2_566 ?
S3 W1 W2 56.88(5) . 2_566 ?
S2 W1 W2 116.66(5) . 2_566 ?
S1 W1 W2 116.70(5) . 2_566 ?
P1 W1 W2 133.72(5) . 2_566 ?
W2 W1 W2 89.949(14) . 2_566 ?
S4 W1 W3 116.72(5) . . ?
S3 W1 W3 56.95(5) . . ?
S2 W1 W3 116.91(5) . . ?
S1 W1 W3 56.70(5) . . ?
P1 W1 W3 135.22(5) . . ?
W2 W1 W3 59.992(12) . . ?
W2 W1 W3 60.059(12) 2_566 . ?
S4 W1 W3 56.60(5) . 2_566 ?
S3 W1 W3 116.77(5) . 2_566 ?
S2 W1 W3 56.77(5) . 2_566 ?
S1 W1 W3 116.67(5) . 2_566 ?
P1 W1 W3 134.65(5) . 2_566 ?
W2 W1 W3 60.065(12) . 2_566 ?
W2 W1 W3 59.935(12) 2_566 2_566 ?
W3 W1 W3 90.094(14) . 2_566 ?
S4 W2 S1 89.58(7) 2_566 . ?
S4 W2 S3 89.55(7) 2_566 2_566 ?
S1 W2 S3 172.36(7) . 2_566 ?
S4 W2 S2 171.96(7) 2_566 . ?
S1 W2 S2 89.98(7) . . ?
S3 W2 S2 89.82(7) 2_566 . ?
S4 W2 P2 93.36(7) 2_566 . ?
S1 W2 P2 93.23(7) . . ?
S3 W2 P2 94.40(7) 2_566 . ?
S2 W2 P2 94.68(7) . . ?
S4 W2 W1 116.68(5) 2_566 . ?
S1 W2 W1 57.09(5) . . ?
S3 W2 W1 116.88(5) 2_566 . ?
S2 W2 W1 56.81(5) . . ?
P2 W2 W1 135.12(6) . . ?
S4 W2 W3 56.67(5) 2_566 . ?
S1 W2 W3 56.86(5) . . ?
S3 W2 W3 116.72(5) 2_566 . ?
S2 W2 W3 116.83(5) . . ?
P2 W2 W3 134.09(5) . . ?
W1 W2 W3 60.071(12) . . ?
S4 W2 W1 56.73(5) 2_566 2_566 ?
S1 W2 W1 116.91(5) . 2_566 ?
S3 W2 W1 56.67(5) 2_566 2_566 ?
S2 W2 W1 116.67(5) . 2_566 ?
P2 W2 W1 134.81(6) . 2_566 ?
W1 W2 W1 90.051(14) . 2_566 ?
W3 W2 W1 60.091(12) . 2_566 ?
S4 W2 W3 116.67(5) 2_566 2_566 ?
S1 W2 W3 117.11(5) . 2_566 ?
S3 W2 W3 56.86(5) 2_566 2_566 ?
S2 W2 W3 56.73(5) . 2_566 ?
P2 W2 W3 135.77(5) . 2_566 ?
W1 W2 W3 60.073(12) . 2_566 ?
W3 W2 W3 90.145(13) . 2_566 ?
W1 W2 W3 59.990(12) 2_566 2_566 ?
S4 W3 S1 89.55(7) 2_566 . ?
S4 W3 S2 89.58(7) 2_566 2_566 ?
S1 W3 S2 172.16(7) . 2_566 ?
S4 W3 S3 171.75(7) 2_566 . ?
S1 W3 S3 89.90(7) . . ?
S2 W3 S3 89.85(7) 2_566 . ?
S4 W3 P3 93.60(7) 2_566 . ?
S1 W3 P3 94.46(7) . . ?
S2 W3 P3 93.36(7) 2_566 . ?
S3 W3 P3 94.64(7) . . ?
S4 W3 W2 56.76(5) 2_566 . ?
S1 W3 W2 56.72(5) . . ?
S2 W3 W2 116.70(5) 2_566 . ?
S3 W3 W2 116.51(5) . . ?
P3 W3 W2 135.10(5) . . ?
S4 W3 W1 116.64(5) 2_566 . ?
S1 W3 W1 57.00(5) . . ?
S2 W3 W1 116.79(5) 2_566 . ?
S3 W3 W1 56.63(5) . . ?
P3 W3 W1 135.78(6) . . ?
W2 W3 W1 59.937(12) . . ?
S4 W3 W2 116.52(5) 2_566 2_566 ?
S1 W3 W2 116.88(5) . 2_566 ?
S2 W3 W2 56.90(5) 2_566 2_566 ?
S3 W3 W2 56.75(5) . 2_566 ?
P3 W3 W2 135.03(5) . 2_566 ?
W2 W3 W2 89.855(13) . 2_566 ?
W1 W3 W2 59.951(12) . 2_566 ?
S4 W3 W1 56.72(5) 2_566 2_566 ?
S1 W3 W1 116.65(5) . 2_566 ?
S2 W3 W1 56.78(5) 2_566 2_566 ?
S3 W3 W1 116.55(5) . 2_566 ?
P3 W3 W1 134.32(6) . 2_566 ?
W2 W3 W1 59.975(12) . 2_566 ?
W1 W3 W1 89.906(14) . 2_566 ?
W2 W3 W1 59.862(12) 2_566 2_566 ?
W2 S1 W3 66.43(6) . . ?
W2 S1 W1 66.26(5) . . ?
W3 S1 W1 66.30(5) . . ?
W3 S2 W1 66.45(5) 2_566 . ?
W3 S2 W2 66.37(6) 2_566 . ?
W1 S2 W2 66.22(5) . . ?
W1 S3 W2 66.45(5) . 2_566 ?
W1 S3 W3 66.43(5) . . ?
W2 S3 W3 66.39(5) 2_566 . ?
W3 S4 W2 66.57(5) 2_566 2_566 ?
W3 S4 W1 66.68(5) 2_566 . ?
W2 S4 W1 66.55(5) 2_566 . ?
C101 P1 C107 109.2(5) . . ?
C101 P1 C113 100.6(4) . . ?
C107 P1 C113 102.4(4) . . ?
C101 P1 W1 112.6(3) . . ?
C107 P1 W1 116.3(3) . . ?
C113 P1 W1 114.2(3) . . ?
C213 P2 C201 101.8(4) . . ?
C213 P2 C207 108.4(5) . . ?
C201 P2 C207 100.1(5) . . ?
C213 P2 W2 112.1(3) . . ?
C201 P2 W2 116.7(3) . . ?
C207 P2 W2 116.1(3) . . ?
C307 P3 C301 109.0(4) . . ?
C307 P3 C313 101.1(5) . . ?
C301 P3 C313 101.1(4) . . ?
C307 P3 W3 114.5(3) . . ?
C301 P3 W3 114.5(3) . . ?
C313 P3 W3 115.1(3) . . ?
C106 C101 C102 106.9(9) . . ?
C106 C101 P1 118.9(7) . . ?
C102 C101 P1 114.3(7) . . ?
C103 C102 C101 108.9(8) . . ?
C104 C103 C102 112.8(9) . . ?
C105 C104 C103 114.8(10) . . ?
C104 C105 C106 112.0(9) . . ?
C105 C106 C101 109.9(8) . . ?
C112 C107 C108 111.3(9) . . ?
C112 C107 P1 112.5(7) . . ?
C108 C107 P1 115.2(7) . . ?
C107 C108 C109 112.1(9) . . ?
C110 C109 C108 113.1(10) . . ?
C111 C110 C109 117.3(10) . . ?
C110 C111 C112 110.0(9) . . ?
C107 C112 C111 112.3(9) . . ?
C114 C113 C118 112.3(9) . . ?
C114 C113 P1 112.9(7) . . ?
C118 C113 P1 110.0(7) . . ?
C113 C114 C115 110.7(9) . . ?
C116 C115 C114 110.0(10) . . ?
C115 C116 C117 109.5(11) . . ?
C118 C117 C116 109.1(10) . . ?
C117 C118 C113 112.8(9) . . ?
C202 C201 C206 107.3(8) . . ?
C202 C201 P2 114.3(7) . . ?
C206 C201 P2 110.7(6) . . ?
C203 C202 C201 108.3(9) . . ?
C204 C203 C202 113.6(9) . . ?
C203 C204 C205 112.3(10) . . ?
C206 C205 C204 110.2(10) . . ?
C205 C206 C201 111.0(9) . . ?
C212 C207 C208 108.1(9) . . ?
C212 C207 P2 114.0(8) . . ?
C208 C207 P2 117.4(8) . . ?
C209 C208 C207 111.7(10) . . ?
C208 C209 C210 112.1(12) . . ?
C211 C210 C209 109.5(10) . . ?
C210 C211 C212 110.4(11) . . ?
C207 C212 C211 109.9(10) . . ?
C218 C213 C214 108.7(8) . . ?
C218 C213 P2 118.4(7) . . ?
C214 C213 P2 114.4(6) . . ?
C215 C214 C213 109.2(8) . . ?
C216 C215 C214 113.2(9) . . ?
C215 C216 C217 112.2(9) . . ?
C216 C217 C218 111.7(9) . . ?
C217 C218 C213 109.7(8) . . ?
C306 C301 C302 109.0(8) . . ?
C306 C301 P3 115.3(7) . . ?
C302 C301 P3 117.3(7) . . ?
C303 C302 C301 110.4(9) . . ?
C302 C303 C304 110.6(10) . . ?
C305 C304 C303 112.9(9) . . ?
C304 C305 C306 113.1(10) . . ?
C301 C306 C305 111.9(9) . . ?
C312 C307 C308 106.0(9) . . ?
C312 C307 P3 117.5(7) . . ?
C308 C307 P3 116.1(7) . . ?
C309 C308 C307 111.5(10) . . ?
C308 C309 C310 111.0(10) . . ?
C311 C310 C309 108.7(10) . . ?
C310 C311 C312 114.5(11) . . ?
C311 C312 C307 113.0(9) . . ?
C318 C313 C314 110.4(9) . . ?
C318 C313 P3 114.1(7) . . ?
C314 C313 P3 110.5(6) . . ?
C315 C314 C313 113.2(8) . . ?
C314 C315 C316 108.0(8) . . ?
C317 C316 C315 108.9(9) . . ?
C318 C317 C316 113.0(9) . . ?
C317 C318 C313 110.0(10) . . ?
C1S C2S C3S 104.6(21) . . ?
C2S C3S C4S 102.3(21) . . ?
C5S C4S C3S 111.0(21) . . ?
C4S C5S C6S 111.0(25) . . ?
C7S C6S C5S 112.9(27) . . ?

loop_
_geom_bond_atom_site_label_1
_geom_bond_atom_site_label_2
_geom_bond_distance
_geom_bond_site_symmetry_2
_geom_bond_publ_flag
W1 S4 2.445(2) . ?
W1 S3 2.446(2) . ?
W1 S2 2.451(2) . ?
W1 S1 2.458(2) . ?
W1 P1 2.604(3) . ?
W1 W2 2.6806(5) . ?
W1 W2 2.6832(5) 2_566 ?
W1 W3 2.6842(5) . ?
W1 W3 2.6863(4) 2_566 ?
W2 S4 2.445(2) 2_566 ?
W2 S1 2.446(2) . ?
W2 S3 2.451(2) 2_566 ?
W2 S2 2.456(2) . ?
W2 P2 2.593(2) . ?
W2 W3 2.6821(4) . ?
W2 W1 2.6832(5) 2_566 ?
W2 W3 2.6861(4) 2_566 ?
W3 S4 2.442(2) 2_566 ?
W3 S1 2.450(2) . ?
W3 S2 2.451(2) 2_566 ?
W3 S3 2.455(2) . ?
W3 P3 2.614(2) . ?
W3 W2 2.6861(4) 2_566 ?
W3 W1 2.6863(4) 2_566 ?
S2 W3 2.451(2) 2_566 ?
S3 W2 2.451(2) 2_566 ?
S4 W3 2.442(2) 2_566 ?
S4 W2 2.445(2) 2_566 ?
P1 C101 1.853(10) . ?
P1 C107 1.880(10) . ?
P1 C113 1.890(10) . ?
P2 C213 1.873(9) . ?
P2 C201 1.882(11) . ?
P2 C207 1.889(10) . ?
P3 C307 1.845(10) . ?
P3 C301 1.873(9) . ?
P3 C313 1.900(10) . ?
C101 C106 1.534(14) . ?
C101 C102 1.550(13) . ?
C102 C103 1.545(13) . ?
C103 C104 1.489(15) . ?
C104 C105 1.483(14) . ?
C105 C106 1.525(14) . ?
C107 C112 1.502(13) . ?
C107 C108 1.523(13) . ?
C108 C109 1.574(14) . ?
C109 C110 1.46(2) . ?
C110 C111 1.455(15) . ?
C111 C112 1.574(14) . ?
C113 C114 1.512(13) . ?
C113 C118 1.534(14) . ?
C114 C115 1.528(15) . ?
C115 C116 1.53(2) . ?
C116 C117 1.52(2) . ?
C117 C118 1.505(15) . ?
C201 C202 1.537(13) . ?
C201 C206 1.574(14) . ?
C202 C203 1.529(14) . ?
C203 C204 1.481(14) . ?
C204 C205 1.51(2) . ?
C205 C206 1.475(14) . ?
C207 C212 1.52(2) . ?
C207 C208 1.522(14) . ?
C208 C209 1.491(15) . ?
C209 C210 1.51(2) . ?
C210 C211 1.49(2) . ?
C211 C212 1.533(15) . ?
C213 C218 1.523(12) . ?
C213 C214 1.539(13) . ?
C214 C215 1.504(13) . ?
C215 C216 1.493(14) . ?
C216 C217 1.497(14) . ?
C217 C218 1.516(13) . ?
C301 C306 1.508(13) . ?
C301 C302 1.529(12) . ?
C302 C303 1.520(15) . ?
C303 C304 1.533(15) . ?
C304 C305 1.47(2) . ?
C305 C306 1.524(14) . ?
C307 C312 1.535(13) . ?
C307 C308 1.539(13) . ?
C308 C309 1.49(2) . ?
C309 C310 1.52(2) . ?
C310 C311 1.45(2) . ?
C311 C312 1.51(2) . ?
C313 C318 1.503(13) . ?
C313 C314 1.533(13) . ?
C314 C315 1.498(12) . ?
C315 C316 1.56(2) . ?
C316 C317 1.536(15) . ?
C317 C318 1.497(13) . ?
C1S C2S 1.49(3) . ?
C2S C3S 1.52(2) . ?
C3S C4S 1.54(2) . ?
C4S C5S 1.50(3) . ?
C5S C6S 1.58(3) . ?
C6S C7S 1.48(3) . ?
